data_4065058
loop_
_publ_author_name
'Liu, Zhe'
'Habtemariam, Abraha'
'Pizarro, Ana M.'
'Clarkson, Guy J.'
'Sadler, Peter J.'

_publ_section_title
;
 Organometallic Iridium(III) Cyclopentadienyl Anticancer Complexes
 Containing C,N-Chelating Ligands
;
_journal_issue 17
_journal_name_full Organometallics
_journal_page_first 4702
_journal_paper_doi 10.1021/om2005468
_journal_volume 30
_journal_year 2011
_chemical_formula_sum 'C32 H29 Cl Ir N'
_chemical_formula_weight 655.21
_chemical_name_systematic
; 
 ? 
;
_space_group_IT_number 14
_symmetry_cell_setting monoclinic
_symmetry_space_group_name_Hall '-P 2yn'
_symmetry_space_group_name_H-M 'P 1 21/n 1'
_atom_sites_solution_hydrogens geom
_atom_sites_solution_primary direct
_atom_sites_solution_secondary difmap
_audit_creation_method SHELXL-97
_cell_angle_alpha 90.00
_cell_angle_beta 103.473(3)
_cell_angle_gamma 90.00
_cell_formula_units_Z 4
_cell_length_a 10.0094(4)
_cell_length_b 22.9497(6)
_cell_length_c 11.2128(4)
_cell_measurement_reflns_used 14049
_cell_measurement_temperature 100(2)
_cell_measurement_theta_max 29.33
_cell_measurement_theta_min 3.10
_cell_volume 2504.84(15)
_computing_cell_refinement 'CrysAlis RED, Oxford Diffraction Ltd'
_computing_data_collection 'CrysAlis CCD, Oxford Diffraction Ltd'
_computing_data_reduction 'CrysAlis RED, Oxford Diffraction Ltd'
_computing_molecular_graphics 'SHELXTL (Sheldrick, 1997)'
_computing_publication_material 'SHELXTL (Sheldrick, 1997)'
_computing_structure_refinement 'SHELXL-97 (Sheldrick, 1997)'
_computing_structure_solution 'SHELXS-97 (Sheldrick, 1990)'
_diffrn_ambient_temperature 100(2)
_diffrn_detector_area_resol_mean 10.2833
_diffrn_measured_fraction_theta_full 0.996
_diffrn_measured_fraction_theta_max 0.897
_diffrn_measurement_device_type 'Oxford Diffraction Gemini R'
_diffrn_measurement_method '\f & \w scans'
_diffrn_radiation_monochromator graphite
_diffrn_radiation_source 'Enhance (Mo) X-ray Source'
_diffrn_radiation_type MoK\a
_diffrn_radiation_wavelength 0.71073
_diffrn_reflns_av_R_equivalents 0.0542
_diffrn_reflns_av_sigmaI/netI 0.0447
_diffrn_reflns_limit_h_max 12
_diffrn_reflns_limit_h_min -13
_diffrn_reflns_limit_k_max 31
_diffrn_reflns_limit_k_min -31
_diffrn_reflns_limit_l_max 15
_diffrn_reflns_limit_l_min -14
_diffrn_reflns_number 23877
_diffrn_reflns_theta_full 27.00
_diffrn_reflns_theta_max 29.41
_diffrn_reflns_theta_min 3.11
_diffrn_standards_decay_% 0
_exptl_absorpt_coefficient_mu 5.459
_exptl_absorpt_correction_T_max 1.00
_exptl_absorpt_correction_T_min 0.78
_exptl_absorpt_correction_type multi-scan
_exptl_absorpt_process_details 'ABSPACK(CrysAlis, Oxford Diffraction)'
_exptl_crystal_colour orange
_exptl_crystal_density_diffrn 1.737
_exptl_crystal_density_method 'not measured'
_exptl_crystal_description block
_exptl_crystal_F_000 1288
_exptl_crystal_size_max 0.22
_exptl_crystal_size_mid 0.18
_exptl_crystal_size_min 0.12
_refine_diff_density_max 1.754
_refine_diff_density_min -2.149
_refine_diff_density_rms 0.156
_refine_ls_extinction_method none
_refine_ls_goodness_of_fit_ref 0.999
_refine_ls_hydrogen_treatment constr
_refine_ls_matrix_type full
_refine_ls_number_parameters 320
_refine_ls_number_reflns 6211
_refine_ls_number_restraints 0
_refine_ls_restrained_S_all 0.999
_refine_ls_R_factor_all 0.0377
_refine_ls_R_factor_gt 0.0293
_refine_ls_shift/su_max 0.002
_refine_ls_shift/su_mean 0.000
_refine_ls_structure_factor_coef Fsqd
_refine_ls_weighting_details 'calc w=1/[\s^2^(Fo^2^)+(0.0398P)^2^+0.0000P] where P=(Fo^2^+2Fc^2^)/3'
_refine_ls_weighting_scheme calc
_refine_ls_wR_factor_gt 0.0680
_refine_ls_wR_factor_ref 0.0699
_reflns_number_gt 5199
_reflns_number_total 6211
_reflns_threshold_expression >2sigma(I)
_cod_data_source_file om2005468_si_002.cif
_cod_data_source_block zl22
_cod_original_cell_volume 2504.84(14)
_cod_original_sg_symbol_H-M P2(1)/n
_cod_database_code 4065058

loop_
_symmetry_equiv_pos_as_xyz
'x, y, z'
'-x+1/2, y+1/2, -z+1/2'
'-x, -y, -z'
'x-1/2, -y-1/2, z-1/2'

loop_
_atom_site_label
_atom_site_type_symbol
_atom_site_fract_x
_atom_site_fract_y
_atom_site_fract_z
_atom_site_U_iso_or_equiv
_atom_site_adp_type
_atom_site_occupancy
_atom_site_symmetry_multiplicity
_atom_site_calc_flag
_atom_site_refinement_flags
Ir1 Ir 0.796267(13) 0.160033(5) 0.083131(11) 0.01210(5) Uani 1 1 d .
Cl1 Cl 0.90259(10) 0.25363(4) 0.11786(8) 0.0230(2) Uani 1 1 d .
N1 N 0.9737(3) 0.12765(12) 0.1994(3) 0.0194(6) Uani 1 1 d .
C2 C 1.0893(4) 0.11069(15) 0.1639(3) 0.0193(8) Uani 1 1 d .
H2A H 1.0870 0.1093 0.0788 0.023 Uiso 1 1 calc R
C3 C 1.2086(4) 0.09552(15) 0.2461(3) 0.0220(8) Uani 1 1 d .
H3A H 1.2876 0.0849 0.2179 0.026 Uiso 1 1 calc R
C4 C 1.2130(4) 0.09585(16) 0.3708(3) 0.0224(8) Uani 1 1 d .
H4A H 1.2945 0.0851 0.4288 0.027 Uiso 1 1 calc R
C5 C 1.0969(4) 0.11215(14) 0.4089(3) 0.0200(8) Uani 1 1 d .
H5A H 1.0980 0.1125 0.4939 0.024 Uiso 1 1 calc R
C6 C 0.9778(3) 0.12808(13) 0.3230(3) 0.0139(7) Uani 1 1 d .
C7 C 0.8509(4) 0.14805(14) 0.3524(3) 0.0151(7) Uani 1 1 d .
C8 C 0.8302(4) 0.15062(14) 0.4711(3) 0.0192(8) Uani 1 1 d .
H8A H 0.9001 0.1375 0.5384 0.023 Uiso 1 1 calc R
C9 C 0.7091(4) 0.17206(15) 0.4910(3) 0.0208(8) Uani 1 1 d .
H9A H 0.6944 0.1734 0.5717 0.025 Uiso 1 1 calc R
C10 C 0.6082(4) 0.19181(15) 0.3922(3) 0.0216(8) Uani 1 1 d .
H10A H 0.5246 0.2070 0.4054 0.026 Uiso 1 1 calc R
C11 C 0.6291(4) 0.18951(14) 0.2744(3) 0.0179(7) Uani 1 1 d .
H11A H 0.5597 0.2036 0.2079 0.022 Uiso 1 1 calc R
C12 C 0.7493(4) 0.16702(12) 0.2517(3) 0.0128(7) Uani 1 1 d .
C13 C 1.3693(4) 0.09828(15) -0.3016(3) 0.0187(8) Uani 1 1 d .
H13A H 1.3581 0.1387 -0.2884 0.022 Uiso 1 1 calc R
C14 C 1.4875(4) 0.07924(16) -0.3319(3) 0.0207(8) Uani 1 1 d .
H14A H 1.5571 0.1065 -0.3378 0.025 Uiso 1 1 calc R
C15 C 1.5059(4) 0.02039(16) -0.3538(3) 0.0212(8) Uani 1 1 d .
H15A H 1.5878 0.0073 -0.3743 0.025 Uiso 1 1 calc R
C16 C 1.4039(4) -0.01856(16) -0.3456(3) 0.0225(8) Uani 1 1 d .
H16A H 1.4141 -0.0587 -0.3622 0.027 Uiso 1 1 calc R
C17 C 1.2851(4) 0.00106(15) -0.3127(3) 0.0207(8) Uani 1 1 d .
H17A H 1.2161 -0.0263 -0.3057 0.025 Uiso 1 1 calc R
C18 C 1.2656(3) 0.05970(14) -0.2899(3) 0.0141(7) Uani 1 1 d .
C19 C 1.1400(3) 0.07941(14) -0.2521(3) 0.0134(7) Uani 1 1 d .
C20 C 1.0202(4) 0.04623(14) -0.2738(3) 0.0168(7) Uani 1 1 d .
H20A H 1.0154 0.0114 -0.3202 0.020 Uiso 1 1 calc R
C21 C 0.9084(4) 0.06273(14) -0.2294(3) 0.0165(7) Uani 1 1 d .
H21A H 0.8286 0.0389 -0.2454 0.020 Uiso 1 1 calc R
C22 C 0.9105(4) 0.11379(14) -0.1614(3) 0.0146(7) Uani 1 1 d .
C23 C 1.0277(4) 0.14901(14) -0.1436(3) 0.0164(7) Uani 1 1 d .
H23A H 1.0308 0.1847 -0.1001 0.020 Uiso 1 1 calc R
C24 C 1.1390(4) 0.13232(14) -0.1889(3) 0.0164(7) Uani 1 1 d .
H24A H 1.2168 0.1572 -0.1770 0.020 Uiso 1 1 calc R
C25 C 0.7925(4) 0.12799(14) -0.1066(3) 0.0138(7) Uani 1 1 d .
C26 C 0.7268(3) 0.08798(14) -0.0381(3) 0.0139(7) Uani 1 1 d .
C27 C 0.6100(4) 0.11644(14) -0.0113(3) 0.0153(7) Uani 1 1 d .
C28 C 0.6072(4) 0.17540(15) -0.0560(3) 0.0160(7) Uani 1 1 d .
C29 C 0.7186(3) 0.18151(15) -0.1159(3) 0.0157(7) Uani 1 1 d .
C30 C 0.7462(4) 0.23624(14) -0.1802(3) 0.0172(7) Uani 1 1 d .
H30A H 0.7644 0.2685 -0.1213 0.026 Uiso 1 1 calc R
H30B H 0.6659 0.2456 -0.2460 0.026 Uiso 1 1 calc R
H30C H 0.8263 0.2303 -0.2151 0.026 Uiso 1 1 calc R
C31 C 0.5011(4) 0.22122(15) -0.0525(3) 0.0197(8) Uani 1 1 d .
H31A H 0.4420 0.2082 0.0008 0.030 Uiso 1 1 calc R
H31B H 0.4452 0.2278 -0.1355 0.030 Uiso 1 1 calc R
H31C H 0.5469 0.2576 -0.0203 0.030 Uiso 1 1 calc R
C32 C 0.5027(4) 0.08905(15) 0.0423(3) 0.0201(8) Uani 1 1 d .
H32A H 0.4724 0.1170 0.0967 0.030 Uiso 1 1 calc R
H32B H 0.5407 0.0544 0.0893 0.030 Uiso 1 1 calc R
H32C H 0.4243 0.0777 -0.0236 0.030 Uiso 1 1 calc R
C33 C 0.7661(4) 0.02499(13) -0.0112(3) 0.0183(7) Uani 1 1 d .
H33A H 0.8659 0.0208 0.0019 0.027 Uiso 1 1 calc R
H33B H 0.7205 0.0007 -0.0808 0.027 Uiso 1 1 calc R
H33C H 0.7374 0.0126 0.0626 0.027 Uiso 1 1 calc R

loop_
_atom_site_aniso_label
_atom_site_aniso_U_11
_atom_site_aniso_U_22
_atom_site_aniso_U_33
_atom_site_aniso_U_23
_atom_site_aniso_U_13
_atom_site_aniso_U_12
Ir1 0.01407(8) 0.01292(8) 0.01042(7) 0.00008(5) 0.00512(5) 0.00078(5)
Cl1 0.0305(5) 0.0206(4) 0.0175(4) -0.0018(3) 0.0043(4) -0.0060(4)
N1 0.0187(16) 0.0184(15) 0.0218(15) -0.0024(13) 0.0064(13) -0.0006(13)
C2 0.0197(19) 0.0225(17) 0.0163(17) -0.0014(14) 0.0054(15) 0.0019(15)
C3 0.0191(19) 0.0258(18) 0.0239(19) -0.0044(16) 0.0104(15) 0.0043(16)
C4 0.022(2) 0.0260(19) 0.0171(17) -0.0018(16) -0.0005(15) 0.0075(16)
C5 0.024(2) 0.0191(17) 0.0165(17) 0.0028(14) 0.0050(15) 0.0036(15)
C6 0.0203(18) 0.0132(15) 0.0083(14) 0.0009(12) 0.0034(13) 0.0002(14)
C7 0.0213(19) 0.0129(15) 0.0135(16) 0.0001(13) 0.0088(14) -0.0046(14)
C8 0.025(2) 0.0185(16) 0.0151(17) -0.0001(14) 0.0069(15) -0.0038(15)
C9 0.027(2) 0.0240(17) 0.0164(17) -0.0020(14) 0.0145(15) -0.0051(16)
C10 0.025(2) 0.0221(18) 0.0214(18) -0.0044(15) 0.0130(16) 0.0007(16)
C11 0.0205(19) 0.0182(17) 0.0158(17) 0.0005(14) 0.0056(14) 0.0031(15)
C12 0.0172(18) 0.0094(14) 0.0138(15) -0.0024(12) 0.0075(13) -0.0022(13)
C13 0.022(2) 0.0211(17) 0.0139(16) 0.0022(14) 0.0055(14) -0.0001(15)
C14 0.021(2) 0.0290(19) 0.0126(16) -0.0029(15) 0.0058(14) -0.0048(16)
C15 0.0186(19) 0.0309(19) 0.0153(16) -0.0007(16) 0.0066(14) 0.0047(17)
C16 0.026(2) 0.0195(17) 0.0238(19) -0.0029(15) 0.0100(16) 0.0036(16)
C17 0.025(2) 0.0184(16) 0.0236(18) -0.0003(15) 0.0145(16) -0.0011(15)
C18 0.0168(18) 0.0187(16) 0.0074(14) -0.0003(13) 0.0041(13) -0.0008(14)
C19 0.0181(18) 0.0144(15) 0.0091(15) 0.0029(12) 0.0061(13) 0.0025(13)
C20 0.0218(19) 0.0167(16) 0.0130(16) -0.0029(13) 0.0066(14) 0.0011(15)
C21 0.0181(19) 0.0170(16) 0.0143(16) 0.0016(13) 0.0033(14) -0.0047(14)
C22 0.0159(18) 0.0173(16) 0.0121(15) 0.0019(13) 0.0064(13) 0.0014(14)
C23 0.024(2) 0.0129(15) 0.0138(16) -0.0017(13) 0.0078(14) -0.0009(14)
C24 0.0147(18) 0.0168(16) 0.0194(17) 0.0017(14) 0.0071(14) -0.0027(14)
C25 0.0187(18) 0.0140(15) 0.0091(15) -0.0033(13) 0.0041(13) -0.0014(14)
C26 0.0135(17) 0.0167(16) 0.0119(15) -0.0043(13) 0.0036(13) -0.0002(14)
C27 0.0150(18) 0.0186(16) 0.0133(16) -0.0016(13) 0.0053(13) -0.0036(14)
C28 0.0166(18) 0.0199(16) 0.0118(16) -0.0023(14) 0.0041(14) -0.0018(15)
C29 0.0160(18) 0.0172(16) 0.0134(15) 0.0016(14) 0.0027(13) 0.0028(14)
C30 0.0208(19) 0.0163(16) 0.0160(17) 0.0044(14) 0.0074(14) -0.0019(14)
C31 0.023(2) 0.0224(17) 0.0136(16) 0.0052(14) 0.0045(14) 0.0073(16)
C32 0.0190(19) 0.0244(18) 0.0181(17) 0.0002(15) 0.0070(15) -0.0016(16)
C33 0.0226(19) 0.0147(15) 0.0198(17) -0.0015(14) 0.0098(15) -0.0059(15)

loop_
_atom_type_symbol
_atom_type_description
_atom_type_scat_dispersion_real
_atom_type_scat_dispersion_imag
_atom_type_scat_source
C C 0.0033 0.0016 'International Tables Vol C Tables 4.2.6.8 and 6.1.1.4'
H H 0.0000 0.0000 'International Tables Vol C Tables 4.2.6.8 and 6.1.1.4'
N N 0.0061 0.0033 'International Tables Vol C Tables 4.2.6.8 and 6.1.1.4'
Cl Cl 0.1484 0.1585 'International Tables Vol C Tables 4.2.6.8 and 6.1.1.4'
Ir Ir -1.4442 7.9887 'International Tables Vol C Tables 4.2.6.8 and 6.1.1.4'

loop_
_geom_angle_atom_site_label_1
_geom_angle_atom_site_label_2
_geom_angle_atom_site_label_3
_geom_angle
C12 Ir1 N1 78.27(13)
C12 Ir1 C26 122.08(13)
N1 Ir1 C26 102.98(12)
C12 Ir1 C27 97.50(13)
N1 Ir1 C27 130.86(12)
C26 Ir1 C27 38.73(13)
C12 Ir1 C28 107.34(14)
N1 Ir1 C28 167.74(12)
C26 Ir1 C28 64.76(13)
C27 Ir1 C28 38.73(12)
C12 Ir1 C29 142.88(14)
N1 Ir1 C29 138.61(13)
C26 Ir1 C29 63.47(12)
C27 Ir1 C29 63.55(13)
C28 Ir1 C29 37.89(13)
C12 Ir1 C25 160.03(12)
N1 Ir1 C25 107.50(12)
C26 Ir1 C25 38.44(12)
C27 Ir1 C25 64.00(13)
C28 Ir1 C25 63.57(13)
C29 Ir1 C25 37.06(12)
C12 Ir1 Cl1 88.20(9)
N1 Ir1 Cl1 86.34(8)
C26 Ir1 Cl1 149.39(9)
C27 Ir1 Cl1 142.78(9)
C28 Ir1 Cl1 104.50(9)
C29 Ir1 Cl1 90.14(9)
C25 Ir1 Cl1 110.98(9)
C2 N1 C6 117.9(3)
C2 N1 Ir1 125.2(2)
C6 N1 Ir1 116.7(2)
N1 C2 C3 122.7(3)
N1 C2 H2A 118.7
C3 C2 H2A 118.7
C2 C3 C4 119.6(4)
C2 C3 H3A 120.2
C4 C3 H3A 120.2
C5 C4 C3 118.8(3)
C5 C4 H4A 120.6
C3 C4 H4A 120.6
C4 C5 C6 120.2(3)
C4 C5 H5A 119.9
C6 C5 H5A 119.9
N1 C6 C5 120.9(3)
N1 C6 C7 114.0(3)
C5 C6 C7 125.1(3)
C8 C7 C12 121.0(3)
C8 C7 C6 124.1(3)
C12 C7 C6 114.9(3)
C9 C8 C7 120.2(3)
C9 C8 H8A 119.9
C7 C8 H8A 119.9
C8 C9 C10 119.4(3)
C8 C9 H9A 120.3
C10 C9 H9A 120.3
C11 C10 C9 120.3(3)
C11 C10 H10A 119.8
C9 C10 H10A 119.8
C10 C11 C12 121.3(3)
C10 C11 H11A 119.4
C12 C11 H11A 119.4
C11 C12 C7 117.7(3)
C11 C12 Ir1 126.3(3)
C7 C12 Ir1 116.0(3)
C14 C13 C18 121.6(3)
C14 C13 H13A 119.2
C18 C13 H13A 119.2
C13 C14 C15 120.6(4)
C13 C14 H14A 119.7
C15 C14 H14A 119.7
C16 C15 C14 119.1(3)
C16 C15 H15A 120.4
C14 C15 H15A 120.4
C15 C16 C17 119.9(3)
C15 C16 H16A 120.1
C17 C16 H16A 120.1
C18 C17 C16 121.6(3)
C18 C17 H17A 119.2
C16 C17 H17A 119.2
C17 C18 C13 117.2(3)
C17 C18 C19 120.7(3)
C13 C18 C19 122.1(3)
C20 C19 C24 116.9(3)
C20 C19 C18 122.3(3)
C24 C19 C18 120.8(3)
C21 C20 C19 121.7(3)
C21 C20 H20A 119.2
C19 C20 H20A 119.2
C20 C21 C22 121.2(3)
C20 C21 H21A 119.4
C22 C21 H21A 119.4
C21 C22 C23 117.9(3)
C21 C22 C25 119.8(3)
C23 C22 C25 122.3(3)
C24 C23 C22 120.6(3)
C24 C23 H23A 119.7
C22 C23 H23A 119.7
C23 C24 C19 121.7(3)
C23 C24 H24A 119.1
C19 C24 H24A 119.1
C29 C25 C26 107.1(3)
C29 C25 C22 127.3(3)
C26 C25 C22 125.6(3)
C29 C25 Ir1 71.37(18)
C26 C25 Ir1 67.35(18)
C22 C25 Ir1 128.6(2)
C27 C26 C25 108.4(3)
C27 C26 C33 125.7(3)
C25 C26 C33 125.7(3)
C27 C26 Ir1 71.08(18)
C25 C26 Ir1 74.21(18)
C33 C26 Ir1 125.4(2)
C26 C27 C28 107.9(3)
C26 C27 C32 126.5(3)
C28 C27 C32 125.4(3)
C26 C27 Ir1 70.19(19)
C28 C27 Ir1 71.38(19)
C32 C27 Ir1 128.2(2)
C29 C28 C27 107.4(3)
C29 C28 C31 125.1(3)
C27 C28 C31 127.3(3)
C29 C28 Ir1 73.23(19)
C27 C28 Ir1 69.90(19)
C31 C28 Ir1 126.5(2)
C25 C29 C28 109.1(3)
C25 C29 C30 127.2(3)
C28 C29 C30 123.7(3)
C25 C29 Ir1 71.57(18)
C28 C29 Ir1 68.88(19)
C30 C29 Ir1 126.9(2)
C29 C30 H30A 109.5
C29 C30 H30B 109.5
H30A C30 H30B 109.5
C29 C30 H30C 109.5
H30A C30 H30C 109.5
H30B C30 H30C 109.5
C28 C31 H31A 109.5
C28 C31 H31B 109.5
H31A C31 H31B 109.5
C28 C31 H31C 109.5
H31A C31 H31C 109.5
H31B C31 H31C 109.5
C27 C32 H32A 109.5
C27 C32 H32B 109.5
H32A C32 H32B 109.5
C27 C32 H32C 109.5
H32A C32 H32C 109.5
H32B C32 H32C 109.5
C26 C33 H33A 109.5
C26 C33 H33B 109.5
H33A C33 H33B 109.5
C26 C33 H33C 109.5
H33A C33 H33C 109.5
H33B C33 H33C 109.5

loop_
_geom_bond_atom_site_label_1
_geom_bond_atom_site_label_2
_geom_bond_distance
Ir1 C12 2.057(3)
Ir1 N1 2.080(3)
Ir1 C26 2.151(3)
Ir1 C27 2.163(3)
Ir1 C28 2.183(3)
Ir1 C29 2.240(3)
Ir1 C25 2.243(3)
Ir1 Cl1 2.3886(8)
N1 C2 1.365(5)
N1 C6 1.377(4)
C2 C3 1.373(5)
C2 H2A 0.9500
C3 C4 1.388(5)
C3 H3A 0.9500
C4 C5 1.381(5)
C4 H4A 0.9500
C5 C6 1.396(5)
C5 H5A 0.9500
C6 C7 1.459(5)
C7 C8 1.395(5)
C7 C12 1.402(5)
C8 C9 1.374(5)
C8 H8A 0.9500
C9 C10 1.390(5)
C9 H9A 0.9500
C10 C11 1.385(5)
C10 H10A 0.9500
C11 C12 1.386(5)
C11 H11A 0.9500
C13 C14 1.375(5)
C13 C18 1.394(5)
C13 H13A 0.9500
C14 C15 1.393(5)
C14 H14A 0.9500
C15 C16 1.376(5)
C15 H15A 0.9500
C16 C17 1.399(5)
C16 H16A 0.9500
C17 C18 1.392(5)
C17 H17A 0.9500
C18 C19 1.487(5)
C19 C20 1.394(5)
C19 C24 1.407(4)
C20 C21 1.379(5)
C20 H20A 0.9500
C21 C22 1.396(5)
C21 H21A 0.9500
C22 C23 1.400(5)
C22 C25 1.489(5)
C23 C24 1.381(5)
C23 H23A 0.9500
C24 H24A 0.9500
C25 C29 1.425(5)
C25 C26 1.449(5)
C26 C27 1.430(5)
C26 C33 1.510(4)
C27 C28 1.441(5)
C27 C32 1.487(5)
C28 C29 1.437(5)
C28 C31 1.501(5)
C29 C30 1.506(5)
C30 H30A 0.9800
C30 H30B 0.9800
C30 H30C 0.9800
C31 H31A 0.9800
C31 H31B 0.9800
C31 H31C 0.9800
C32 H32A 0.9800
C32 H32B 0.9800
C32 H32C 0.9800
C33 H33A 0.9800
C33 H33B 0.9800
C33 H33C 0.9800

loop_
_geom_hbond_atom_site_label_D
_geom_hbond_atom_site_label_H
_geom_hbond_atom_site_label_A
_geom_hbond_distance_DH
_geom_hbond_distance_HA
_geom_hbond_distance_DA
_geom_hbond_angle_DHA
_geom_hbond_site_symmetry_A
C30 H30B Cl1 0.98 2.72 3.659(4) 160.3 4_565
C31 H31B Cl1 0.98 2.73 3.643(3) 154.9 4_565
